data_4062258
loop_
_publ_author_name
'Wang, Haiping'
'Li, Hung-Wing'
'Xie, Zuowei'

_publ_section_title
;
 Multiple Insertion of Unsaturated Molecules into the Zr-N Bonds of
 [\h^5^:\s-Me~2~A(C~9~H~6~)(C~2~B~10~H~10~)]Zr(NMe~2~)~2~ (A = C, Si)
;
_journal_issue 22
_journal_name_full Organometallics
_journal_page_first 4522
_journal_page_last 4531
_journal_paper_doi 10.1021/om0304255
_journal_volume 22
_journal_year 2003
_chemical_formula_sum 'C42 H57 B10 N5 O4 Si Zr'
_chemical_formula_weight 923.34
_space_group_IT_number 2
_symmetry_cell_setting triclinic
_symmetry_space_group_name_Hall '-P 1'
_symmetry_space_group_name_H-M 'P -1'
_cell_angle_alpha 70.15(3)
_cell_angle_beta 78.06(3)
_cell_angle_gamma 79.28(3)
_cell_formula_units_Z 2
_cell_length_a 12.708(3)
_cell_length_b 14.300(3)
_cell_length_c 14.366(3)
_cell_measurement_temperature 293(2)
_cell_volume 2383.3(8)
_diffrn_ambient_temperature 293(2)
_exptl_crystal_density_diffrn 1.288
_cod_depositor_comments
;
The following automatic conversions were performed:
'_symmetry_cell_setting' value 'Triclinic' changed to 'triclinic'
according to '/home/saulius/struct/CIF-dictionaries/cif_core.dic'
dictionary named 'cif_core.dic' version 2.4.1 from 2010-06-29.

Automatic conversion script
Id: cif_fix_enum 1527 2010-12-29 10:47:43Z saulius 
;
_cod_database_code 4062258

loop_
_symmetry_equiv_pos_as_xyz
'x, y, z'
'-x, -y, -z'

loop_
_atom_site_label
_atom_site_type_symbol
_atom_site_fract_x
_atom_site_fract_y
_atom_site_fract_z
_atom_site_U_iso_or_equiv
_atom_site_adp_type
_atom_site_occupancy
_atom_site_symmetry_multiplicity
_atom_site_calc_flag
_atom_site_refinement_flags
_atom_site_disorder_assembly
_atom_site_disorder_group
Zr1 Zr -0.28237(4) -0.33680(3) 0.28751(3) 0.0489(2) Uani 1 1 d . . .
Si1 Si -0.40772(13) -0.51602(11) 0.20782(11) 0.0592(4) Uani 1 1 d . . .
O1 O -0.2593(3) -0.1795(2) 0.2173(2) 0.0538(8) Uani 1 1 d . . .
O2 O -0.1236(3) -0.3631(3) 0.2017(3) 0.0600(8) Uani 1 1 d . . .
O3 O -0.1714(3) -0.3262(2) 0.3721(2) 0.0545(8) Uani 1 1 d . . .
O4 O -0.0975(11) -0.8194(10) 0.2834(12) 0.237(6) Uani 1 1 d . . .
N1 N -0.0178(3) -0.2831(3) 0.2580(3) 0.0595(10) Uani 1 1 d . . .
N2 N 0.0574(4) -0.3958(4) 0.1691(4) 0.0800(14) Uani 1 1 d . . .
N3 N -0.4071(4) -0.2212(3) 0.3225(3) 0.0564(10) Uani 1 1 d . . .
N4 N -0.3662(4) -0.0504(3) 0.2579(3) 0.0668(12) Uani 1 1 d . . .
N5 N -0.0846(4) -0.1986(3) 0.3737(3) 0.0630(11) Uani 1 1 d . . .
C1 C -0.3956(4) -0.3929(4) 0.1019(4) 0.0574(11) Uani 1 1 d . . .
C2 C -0.3395(4) -0.3060(4) 0.1279(4) 0.0560(11) Uani 1 1 d . . .
B3 B -0.4750(6) -0.2893(5) 0.1197(5) 0.0657(15) Uani 1 1 d . . .
H3 H -0.5378 -0.2906 0.1854 0.079 Uiso 1 1 calc R . .
B4 B -0.4893(6) -0.3384(5) 0.0246(5) 0.0675(16) Uani 1 1 d . . .
H4 H -0.5628 -0.3704 0.0280 0.081 Uiso 1 1 calc R . .
B5 B -0.3596(6) -0.3902(5) -0.0204(5) 0.0702(17) Uani 1 1 d . . .
H5 H -0.3483 -0.4558 -0.0465 0.084 Uiso 1 1 calc R . .
B6 B -0.2662(5) -0.3720(5) 0.0480(4) 0.0609(14) Uani 1 1 d . . .
H6 H -0.1946 -0.4267 0.0673 0.073 Uiso 1 1 calc R . .
B7 B -0.3950(6) -0.1900(5) 0.0608(5) 0.0657(15) Uani 1 1 d . . .
H7 H -0.4069 -0.1240 0.0865 0.079 Uiso 1 1 calc R . .
B8 B -0.4903(6) -0.2088(5) -0.0035(5) 0.0744(18) Uani 1 1 d . . .
H8 H -0.5642 -0.1560 -0.0188 0.089 Uiso 1 1 calc R . .
B9 B -0.4166(6) -0.2715(5) -0.0913(5) 0.0704(17) Uani 1 1 d . . .
H9 H -0.4419 -0.2592 -0.1638 0.084 Uiso 1 1 calc R . .
B10 B -0.2761(7) -0.2923(6) -0.0762(5) 0.0763(19) Uani 1 1 d . . .
H10 H -0.2097 -0.2941 -0.1385 0.092 Uiso 1 1 calc R . .
B11 B -0.2660(6) -0.2408(5) 0.0180(4) 0.0671(16) Uani 1 1 d . . .
H11 H -0.1931 -0.2086 0.0163 0.080 Uiso 1 1 calc R . .
B12 B -0.3580(7) -0.1791(5) -0.0683(5) 0.0731(18) Uani 1 1 d . . .
H12 H -0.3457 -0.1070 -0.1268 0.088 Uiso 1 1 calc R . .
C3 C -0.3278(6) -0.6210(4) 0.1650(5) 0.0808(17) Uani 1 1 d . . .
H3A H -0.3341 -0.6830 0.2185 0.121 Uiso 1 1 calc R . .
H3B H -0.2530 -0.6100 0.1456 0.121 Uiso 1 1 calc R . .
H3C H -0.3551 -0.6240 0.1087 0.121 Uiso 1 1 calc R . .
C4 C -0.5543(5) -0.5349(5) 0.2461(5) 0.0821(18) Uani 1 1 d . . .
H4A H -0.5614 -0.5968 0.2997 0.123 Uiso 1 1 calc R . .
H4B H -0.5824 -0.5374 0.1900 0.123 Uiso 1 1 calc R . .
H4C H -0.5942 -0.4804 0.2682 0.123 Uiso 1 1 calc R . .
C11 C -0.3586(4) -0.4966(3) 0.3116(3) 0.0540(11) Uani 1 1 d . . .
C12 C -0.4279(4) -0.4462(4) 0.3771(4) 0.0584(12) Uani 1 1 d . . .
H12A H -0.5056 -0.4246 0.3760 0.070 Uiso 1 1 calc R . .
C13 C -0.3721(5) -0.4461(4) 0.4524(4) 0.0632(13) Uani 1 1 d . . .
H13A H -0.4045 -0.4248 0.5112 0.076 Uiso 1 1 calc R . .
C14 C -0.1844(6) -0.5317(4) 0.4986(5) 0.0778(17) Uani 1 1 d . . .
H14A H -0.1907 -0.5122 0.5552 0.093 Uiso 1 1 calc R . .
C15 C -0.0950(7) -0.5866(5) 0.4706(6) 0.096(2) Uani 1 1 d . . .
H15A H -0.0398 -0.6068 0.5095 0.115 Uiso 1 1 calc R . .
C16 C -0.0812(6) -0.6154(5) 0.3831(6) 0.092(2) Uani 1 1 d . . .
H16A H -0.0165 -0.6523 0.3649 0.110 Uiso 1 1 calc R . .
C17 C -0.1616(5) -0.5900(4) 0.3245(5) 0.0723(15) Uani 1 1 d . . .
H17A H -0.1521 -0.6093 0.2673 0.087 Uiso 1 1 calc R . .
C18 C -0.2603(4) -0.5329(4) 0.3538(4) 0.0585(12) Uani 1 1 d . . .
C19 C -0.2716(5) -0.5027(4) 0.4405(4) 0.0676(14) Uani 1 1 d . . .
C21 C 0.0573(4) -0.2105(4) 0.2054(4) 0.0638(13) Uani 1 1 d . . .
C22 C 0.1362(5) -0.1962(5) 0.2503(5) 0.0795(16) Uani 1 1 d . . .
H22A H 0.1404 -0.2313 0.3173 0.095 Uiso 1 1 calc R . .
C23 C 0.2096(6) -0.1291(6) 0.1948(7) 0.100(2) Uani 1 1 d . . .
H23A H 0.2644 -0.1206 0.2240 0.120 Uiso 1 1 calc R . .
C24 C 0.2007(7) -0.0749(6) 0.0957(7) 0.104(2) Uani 1 1 d . . .
H24A H 0.2496 -0.0298 0.0586 0.125 Uiso 1 1 calc R . .
C25 C 0.1215(7) -0.0874(6) 0.0528(6) 0.099(2) Uani 1 1 d . . .
H25A H 0.1163 -0.0509 -0.0137 0.119 Uiso 1 1 calc R . .
C26 C 0.0472(6) -0.1546(5) 0.1076(5) 0.0803(17) Uani 1 1 d . . .
H26A H -0.0085 -0.1616 0.0784 0.096 Uiso 1 1 calc R . .
C27 C -0.0319(5) -0.3484(4) 0.2104(4) 0.0597(12) Uani 1 1 d . . .
C28 C 0.1651(6) -0.4079(7) 0.1949(7) 0.111(3) Uani 1 1 d . . .
H28A H 0.1639 -0.3696 0.2387 0.166 Uiso 1 1 calc R . .
H28B H 0.2157 -0.3847 0.1350 0.166 Uiso 1 1 calc R . .
H28C H 0.1866 -0.4775 0.2282 0.166 Uiso 1 1 calc R . .
C29 C 0.0453(6) -0.4490(7) 0.1022(6) 0.104(2) Uani 1 1 d . . .
H29A H -0.0284 -0.4358 0.0902 0.156 Uiso 1 1 calc R . .
H29B H 0.0638 -0.5197 0.1325 0.156 Uiso 1 1 calc R . .
H29C H 0.0927 -0.4266 0.0398 0.156 Uiso 1 1 calc R . .
C31 C -0.4926(4) -0.2145(4) 0.4031(4) 0.0555(11) Uani 1 1 d . . .
C32 C -0.5960(5) -0.2299(4) 0.3987(4) 0.0691(14) Uani 1 1 d . . .
H32A H -0.6101 -0.2410 0.3426 0.083 Uiso 1 1 calc R . .
C33 C -0.6783(5) -0.2285(5) 0.4791(5) 0.0816(17) Uani 1 1 d . . .
H33A H -0.7475 -0.2393 0.4768 0.098 Uiso 1 1 calc R . .
C34 C -0.6585(5) -0.2117(5) 0.5603(5) 0.0787(17) Uani 1 1 d . . .
H34A H -0.7145 -0.2101 0.6131 0.094 Uiso 1 1 calc R . .
C35 C -0.5574(6) -0.1971(5) 0.5657(4) 0.0805(18) Uani 1 1 d . . .
H35A H -0.5447 -0.1858 0.6222 0.097 Uiso 1 1 calc R . .
C36 C -0.4721(5) -0.1992(4) 0.4867(4) 0.0650(13) Uani 1 1 d . . .
H36A H -0.4027 -0.1904 0.4908 0.078 Uiso 1 1 calc R . .
C37 C -0.3443(4) -0.1478(4) 0.2662(3) 0.0548(11) Uani 1 1 d . . .
C38 C -0.4720(6) 0.0004(5) 0.2892(6) 0.094(2) Uani 1 1 d . . .
H38A H -0.5212 -0.0483 0.3240 0.141 Uiso 1 1 calc R . .
H38B H -0.5001 0.0469 0.2312 0.141 Uiso 1 1 calc R . .
H38C H -0.4641 0.0359 0.3329 0.141 Uiso 1 1 calc R . .
C39 C -0.2828(6) 0.0147(5) 0.2031(6) 0.089(2) Uani 1 1 d . . .
H39A H -0.2173 -0.0251 0.1847 0.134 Uiso 1 1 calc R . .
H39B H -0.2691 0.0499 0.2447 0.134 Uiso 1 1 calc R . .
H39C H -0.3072 0.0621 0.1437 0.134 Uiso 1 1 calc R . .
C41 C -0.0965(4) -0.2673(4) 0.3404(4) 0.0539(11) Uani 1 1 d . . .
C42 C -0.1558(5) -0.1852(4) 0.4593(4) 0.0638(13) Uani 1 1 d . . .
C43 C -0.1835(5) -0.2630(4) 0.5458(4) 0.0637(13) Uani 1 1 d . . .
H43A H -0.1599 -0.3289 0.5468 0.076 Uiso 1 1 calc R . .
C44 C -0.2452(5) -0.2445(5) 0.6304(4) 0.0706(14) Uani 1 1 d . . .
H44A H -0.2612 -0.2978 0.6878 0.085 Uiso 1 1 calc R . .
C45 C -0.2833(6) -0.1481(5) 0.6307(5) 0.0810(17) Uani 1 1 d . . .
H45A H -0.3246 -0.1356 0.6877 0.097 Uiso 1 1 calc R . .
C46 C -0.2589(7) -0.0707(5) 0.5450(6) 0.094(2) Uani 1 1 d . . .
H46A H -0.2857 -0.0052 0.5436 0.113 Uiso 1 1 calc R . .
C47 C -0.1953(6) -0.0882(5) 0.4608(5) 0.0830(18) Uani 1 1 d . . .
H47A H -0.1787 -0.0343 0.4041 0.100 Uiso 1 1 calc R . .
C51 C -0.0551(13) -0.8120(11) 0.1814(13) 0.194(7) Uani 1 1 d D . .
H51A H -0.0139 -0.7557 0.1493 0.233 Uiso 1 1 calc R . .
H51B H -0.1123 -0.8059 0.1434 0.233 Uiso 1 1 calc R . .
C52 C 0.0142(14) -0.9071(11) 0.1928(13) 0.212(8) Uani 1 1 d D . .
H52A H 0.0736 -0.9010 0.1374 0.255 Uiso 1 1 calc R . .
H52B H -0.0268 -0.9586 0.1946 0.255 Uiso 1 1 calc R . .
C53 C 0.0558(12) -0.9327(13) 0.2881(15) 0.202(8) Uani 1 1 d D . .
H53A H 0.1304 -0.9195 0.2763 0.243 Uiso 1 1 calc R . .
H53B H 0.0519 -1.0027 0.3265 0.243 Uiso 1 1 calc R . .
C54 C -0.0159(13) -0.8672(12) 0.3404(14) 0.195(7) Uani 1 1 d D . .
H54A H -0.0463 -0.9063 0.4070 0.234 Uiso 1 1 calc R . .
H54B H 0.0238 -0.8185 0.3465 0.234 Uiso 1 1 calc R . .

loop_
_atom_site_aniso_label
_atom_site_aniso_U_11
_atom_site_aniso_U_22
_atom_site_aniso_U_33
_atom_site_aniso_U_23
_atom_site_aniso_U_13
_atom_site_aniso_U_12
Zr1 0.0470(3) 0.0578(3) 0.0410(3) -0.01446(19) 0.00001(18) -0.01406(19)
Si1 0.0636(9) 0.0658(8) 0.0512(7) -0.0161(6) -0.0087(6) -0.0199(6)
O1 0.0455(19) 0.0611(18) 0.0490(17) -0.0185(14) 0.0065(14) -0.0055(14)
O2 0.050(2) 0.078(2) 0.0555(19) -0.0279(17) 0.0011(15) -0.0128(16)
O3 0.051(2) 0.069(2) 0.0450(17) -0.0193(15) -0.0019(14) -0.0175(15)
O4 0.175(11) 0.283(14) 0.276(14) -0.174(12) -0.002(11) 0.044(9)
N1 0.045(2) 0.079(3) 0.054(2) -0.023(2) 0.0043(18) -0.0165(19)
N2 0.050(3) 0.103(4) 0.092(4) -0.047(3) 0.001(3) -0.005(2)
N3 0.056(3) 0.062(2) 0.049(2) -0.0176(18) 0.0015(18) -0.0158(18)
N4 0.069(3) 0.059(2) 0.065(3) -0.015(2) 0.001(2) -0.010(2)
N5 0.059(3) 0.078(3) 0.054(2) -0.025(2) 0.006(2) -0.024(2)
C1 0.056(3) 0.071(3) 0.049(2) -0.019(2) -0.009(2) -0.013(2)
C2 0.059(3) 0.058(3) 0.047(2) -0.012(2) -0.001(2) -0.013(2)
B3 0.068(4) 0.075(4) 0.053(3) -0.017(3) -0.012(3) -0.010(3)
B4 0.066(4) 0.085(4) 0.053(3) -0.016(3) -0.016(3) -0.015(3)
B5 0.085(5) 0.082(4) 0.045(3) -0.020(3) -0.005(3) -0.020(3)
B6 0.058(4) 0.077(4) 0.048(3) -0.021(3) -0.002(2) -0.014(3)
B7 0.078(4) 0.064(3) 0.052(3) -0.010(3) -0.014(3) -0.013(3)
B8 0.079(5) 0.084(4) 0.058(3) -0.015(3) -0.018(3) -0.010(3)
B9 0.080(5) 0.084(4) 0.050(3) -0.015(3) -0.019(3) -0.018(3)
B10 0.089(5) 0.098(5) 0.043(3) -0.017(3) -0.004(3) -0.031(4)
B11 0.069(4) 0.079(4) 0.048(3) -0.012(3) 0.000(3) -0.024(3)
B12 0.093(5) 0.074(4) 0.051(3) -0.008(3) -0.021(3) -0.019(3)
C3 0.106(5) 0.070(3) 0.070(4) -0.021(3) -0.024(3) -0.010(3)
C4 0.079(4) 0.101(4) 0.070(4) -0.015(3) -0.012(3) -0.041(3)
C11 0.057(3) 0.057(3) 0.048(2) -0.014(2) -0.004(2) -0.015(2)
C12 0.058(3) 0.065(3) 0.049(3) -0.013(2) 0.009(2) -0.029(2)
C13 0.075(4) 0.067(3) 0.042(2) -0.009(2) 0.004(2) -0.025(3)
C14 0.107(5) 0.069(3) 0.063(3) -0.010(3) -0.036(3) -0.018(3)
C15 0.096(6) 0.080(4) 0.114(6) -0.008(4) -0.059(5) -0.010(4)
C16 0.083(5) 0.078(4) 0.119(6) -0.032(4) -0.036(4) 0.004(3)
C17 0.070(4) 0.067(3) 0.083(4) -0.024(3) -0.020(3) -0.008(3)
C18 0.063(3) 0.064(3) 0.050(3) -0.012(2) -0.013(2) -0.019(2)
C19 0.083(4) 0.063(3) 0.056(3) -0.008(2) -0.009(3) -0.026(3)
C21 0.046(3) 0.084(3) 0.058(3) -0.020(3) 0.003(2) -0.018(2)
C22 0.056(4) 0.101(4) 0.082(4) -0.026(3) -0.006(3) -0.022(3)
C23 0.059(4) 0.127(6) 0.124(6) -0.046(5) -0.002(4) -0.034(4)
C24 0.084(5) 0.113(6) 0.106(6) -0.030(5) 0.023(4) -0.044(4)
C25 0.091(5) 0.113(5) 0.075(4) -0.010(4) 0.015(4) -0.036(4)
C26 0.070(4) 0.098(4) 0.066(3) -0.019(3) 0.005(3) -0.024(3)
C27 0.057(3) 0.074(3) 0.048(3) -0.024(2) 0.001(2) -0.010(2)
C28 0.062(5) 0.138(7) 0.143(7) -0.068(6) -0.016(4) 0.008(4)
C29 0.076(5) 0.150(7) 0.110(6) -0.086(5) 0.005(4) -0.009(4)
C31 0.052(3) 0.059(3) 0.051(3) -0.018(2) 0.003(2) -0.006(2)
C32 0.051(3) 0.088(4) 0.067(3) -0.026(3) 0.003(2) -0.017(3)
C33 0.056(4) 0.097(4) 0.087(4) -0.029(3) 0.010(3) -0.022(3)
C34 0.064(4) 0.085(4) 0.072(4) -0.018(3) 0.017(3) -0.016(3)
C35 0.100(5) 0.084(4) 0.051(3) -0.026(3) 0.005(3) -0.008(3)
C36 0.059(3) 0.081(3) 0.056(3) -0.024(3) -0.002(2) -0.015(3)
C37 0.056(3) 0.063(3) 0.046(2) -0.013(2) -0.006(2) -0.016(2)
C38 0.094(5) 0.072(4) 0.092(5) -0.016(3) 0.008(4) 0.001(3)
C39 0.092(5) 0.068(4) 0.097(5) -0.013(3) 0.002(4) -0.024(3)
C41 0.044(3) 0.069(3) 0.048(2) -0.018(2) -0.003(2) -0.009(2)
C42 0.061(3) 0.077(3) 0.059(3) -0.023(3) -0.003(2) -0.026(3)
C43 0.072(4) 0.071(3) 0.052(3) -0.019(2) -0.011(2) -0.019(3)
C44 0.074(4) 0.086(4) 0.052(3) -0.019(3) -0.006(3) -0.018(3)
C45 0.077(4) 0.098(5) 0.070(4) -0.034(3) -0.003(3) -0.010(3)
C46 0.119(6) 0.077(4) 0.086(4) -0.035(4) -0.010(4) -0.001(4)
C47 0.109(6) 0.070(4) 0.067(4) -0.021(3) 0.001(3) -0.019(3)
C51 0.164(14) 0.170(12) 0.217(16) -0.071(11) 0.003(12) 0.037(10)
C52 0.185(17) 0.199(15) 0.25(2) -0.130(15) 0.068(14) -0.027(12)
C53 0.141(12) 0.237(17) 0.31(2) -0.190(17) -0.057(14) 0.011(10)
C54 0.161(14) 0.193(13) 0.30(2) -0.158(15) -0.076(14) 0.014(10)

loop_
_geom_bond_atom_site_label_1
_geom_bond_atom_site_label_2
_geom_bond_distance
_geom_bond_site_symmetry_2
_geom_bond_publ_flag
Zr1 O3 2.098(3) . ?
Zr1 O2 2.176(4) . ?
Zr1 O1 2.179(3) . ?
Zr1 N3 2.180(4) . ?
Zr1 C2 2.422(5) . ?
Zr1 C12 2.499(5) . ?
Zr1 C13 2.527(5) . ?
Zr1 C11 2.536(5) . ?
Zr1 C37 2.600(5) . ?
Zr1 C18 2.618(5) . ?
Zr1 C19 2.634(5) . ?
Si1 C11 1.849(5) . ?
Si1 C3 1.861(6) . ?
Si1 C4 1.873(7) . ?
Si1 C1 1.903(5) . ?
O1 C37 1.259(6) . ?
O2 C27 1.260(7) . ?
O3 C41 1.297(6) . ?
O4 C54 1.386(17) . ?
O4 C51 1.427(18) . ?
N1 C27 1.385(7) . ?
N1 C41 1.436(6) . ?
N1 C21 1.447(7) . ?
N2 C27 1.344(7) . ?
N2 C28 1.455(9) . ?
N2 C29 1.460(8) . ?
N3 C37 1.364(6) . ?
N3 C31 1.431(6) . ?
N4 C37 1.337(6) . ?
N4 C39 1.462(8) . ?
N4 C38 1.465(8) . ?
N5 C41 1.273(6) . ?
N5 C42 1.416(7) . ?
C1 B4 1.695(8) . ?
C1 B3 1.694(9) . ?
C1 B6 1.700(8) . ?
C1 B5 1.711(8) . ?
C1 C2 1.715(7) . ?
C2 B7 1.714(8) . ?
C2 B3 1.716(9) . ?
C2 B11 1.718(8) . ?
C2 B6 1.744(8) . ?
B3 B7 1.769(9) . ?
B3 B8 1.781(9) . ?
B3 B4 1.786(9) . ?
B4 B8 1.755(10) . ?
B4 B5 1.765(10) . ?
B4 B9 1.776(10) . ?
B5 B9 1.765(9) . ?
B5 B10 1.779(10) . ?
B5 B6 1.792(9) . ?
B6 B10 1.776(9) . ?
B6 B11 1.777(9) . ?
B7 B11 1.743(10) . ?
B7 B8 1.773(10) . ?
B7 B12 1.777(9) . ?
B8 B12 1.795(11) . ?
B8 B9 1.799(10) . ?
B9 B12 1.781(10) . ?
B9 B10 1.801(11) . ?
B10 B12 1.779(11) . ?
B10 B11 1.781(10) . ?
B11 B12 1.777(9) . ?
C11 C18 1.434(7) . ?
C11 C12 1.437(7) . ?
C12 C13 1.411(8) . ?
C13 C19 1.391(9) . ?
C14 C15 1.328(11) . ?
C14 C19 1.439(9) . ?
C15 C16 1.420(10) . ?
C16 C17 1.376(9) . ?
C17 C18 1.433(8) . ?
C18 C19 1.422(8) . ?
C21 C22 1.378(8) . ?
C21 C26 1.380(8) . ?
C22 C23 1.389(10) . ?
C23 C24 1.388(11) . ?
C24 C25 1.349(12) . ?
C25 C26 1.397(10) . ?
C31 C36 1.373(8) . ?
C31 C32 1.390(8) . ?
C32 C33 1.391(8) . ?
C33 C34 1.347(9) . ?
C34 C35 1.361(10) . ?
C35 C36 1.402(8) . ?
C42 C47 1.390(8) . ?
C42 C43 1.390(8) . ?
C43 C44 1.381(8) . ?
C44 C45 1.375(9) . ?
C45 C46 1.371(10) . ?
C46 C47 1.381(9) . ?
C51 C52 1.455(13) . ?
C52 C53 1.475(14) . ?
C53 C54 1.466(13) . ?
